data_2222954
loop_
_publ_author_name
'Xiao, Jie'
'Zhou, Hu'
'Yuan, Ai-Hua'

_publ_section_title
;Poly[bis(dimethylammonium)
 [bis(dimethylamine-\k<i>N</i>)tris(\m~2~-terephthalato-\k^2^<i>O</i>^1^:<i>O</i>^4^)dizinc(II)]
 <i>N</i>,<i>N</i>-dimethylformamide disolvate hexahydrate]
;
_journal_coeditor_code AT2837
_journal_issue 9
_journal_name_full 'Acta Crystallographica Section E'
_journal_page_first m1071
_journal_page_last m1072
_journal_paper_doi 10.1107/S1600536809030177
_journal_volume 65
_journal_year 2009
_chemical_formula_iupac '(C2 H8 N)2 [Zn2 (C8 H4 O4)3 (C2 H7 N)2], 2C3 H7 N O, 6H2 O'
_chemical_formula_moiety '2(C2 H8 N +), C28 H26 N2 O12 Zn2 2-, 2(C3 H7 N O), 6(H2 O1)'
_chemical_formula_sum 'C38 H68 N6 O20 Zn2'
_chemical_formula_weight 1059.72
_chemical_name_systematic
;
Poly[bis(dimethylammonium)[bis(dimethylamine-\k<i>N</i>)tris(\m~2~-
terephthalato-\k^2^<i>O</i>^1^:<i>O</i>^4^)dizinc(II)]
<i>N</i>,<i>N</i>-dimethylformamide disolvate hexahydrate]
;
_space_group_IT_number 62
_symmetry_cell_setting orthorhombic
_symmetry_space_group_name_Hall '-P 2ac 2n'
_symmetry_space_group_name_H-M 'P n m a'
_atom_sites_solution_hydrogens geom
_atom_sites_solution_primary direct
_atom_sites_solution_secondary difmap
_audit_creation_method SHELXL-97
_cell_angle_alpha 90.00
_cell_angle_beta 90.00
_cell_angle_gamma 90.00
_cell_formula_units_Z 4
_cell_length_a 18.421(6)
_cell_length_b 30.906(11)
_cell_length_c 11.346(4)
_cell_measurement_reflns_used 6858
_cell_measurement_temperature 291(2)
_cell_measurement_theta_max 23.61
_cell_measurement_theta_min 2.21
_cell_volume 6459(4)
_computing_cell_refinement 'SAINT (Bruker, 2004)'
_computing_data_collection 'SMART (Bruker, 2004)'
_computing_data_reduction 'SAINT (Bruker, 2004)'
_computing_molecular_graphics 'SHELXTL (Sheldrick, 2008)'
_computing_publication_material 'SHELXTL (Sheldrick, 2008)'
_computing_structure_refinement 'SHELXTL (Sheldrick, 2008)'
_computing_structure_solution 'SHELXTL (Sheldrick, 2008)'
_diffrn_ambient_temperature 291(2)
_diffrn_measured_fraction_theta_full 0.999
_diffrn_measured_fraction_theta_max 0.999
_diffrn_measurement_device_type 'Bruker SMART APEX CCD'
_diffrn_measurement_method '\f and \w'
_diffrn_radiation_monochromator graphite
_diffrn_radiation_source 'sealed tube'
_diffrn_radiation_type MoK\a
_diffrn_radiation_wavelength 0.71073
_diffrn_reflns_av_R_equivalents 0.0897
_diffrn_reflns_av_sigmaI/netI 0.0711
_diffrn_reflns_limit_h_max 22
_diffrn_reflns_limit_h_min -22
_diffrn_reflns_limit_k_max 38
_diffrn_reflns_limit_k_min -35
_diffrn_reflns_limit_l_max 13
_diffrn_reflns_limit_l_min -13
_diffrn_reflns_number 49068
_diffrn_reflns_theta_full 26.00
_diffrn_reflns_theta_max 26.00
_diffrn_reflns_theta_min 2.11
_exptl_absorpt_coefficient_mu 0.803
_exptl_absorpt_correction_T_max 0.85
_exptl_absorpt_correction_T_min 0.81
_exptl_absorpt_correction_type multi-scan
_exptl_absorpt_process_details '(SADABS; Bruker, 2004)'
_exptl_crystal_colour colourless
_exptl_crystal_density_diffrn 1.090
_exptl_crystal_density_method 'not measured'
_exptl_crystal_description block
_exptl_crystal_F_000 2232
_exptl_crystal_size_max 0.28
_exptl_crystal_size_mid 0.22
_exptl_crystal_size_min 0.20
_refine_diff_density_max 0.415
_refine_diff_density_min -0.441
_refine_ls_extinction_method none
_refine_ls_goodness_of_fit_ref 1.041
_refine_ls_hydrogen_treatment constr
_refine_ls_matrix_type full
_refine_ls_number_parameters 358
_refine_ls_number_reflns 6463
_refine_ls_number_restraints 0
_refine_ls_restrained_S_all 1.041
_refine_ls_R_factor_all 0.0802
_refine_ls_R_factor_gt 0.0489
_refine_ls_shift/su_max 0.000
_refine_ls_shift/su_mean 0.000
_refine_ls_structure_factor_coef Fsqd
_refine_ls_weighting_details 'calc w=1/[\s^2^(Fo^2^)+(0.0437P)^2^+0.0000P] where P=(Fo^2^+2Fc^2^)/3'
_refine_ls_weighting_scheme calc
_refine_ls_wR_factor_gt 0.0990
_refine_ls_wR_factor_ref 0.1059
_reflns_number_gt 3985
_reflns_number_total 6463
_reflns_threshold_expression I>2\s(I)
_cod_data_source_file at2837.cif
_cod_data_source_block I
_cod_database_code 2222954
_cod_database_fobs_code 2222954

loop_
_symmetry_equiv_pos_as_xyz
'x, y, z'
'-x+1/2, -y, z+1/2'
'-x, y+1/2, -z'
'x+1/2, -y+1/2, -z+1/2'
'-x, -y, -z'
'x-1/2, y, -z-1/2'
'x, -y-1/2, z'
'-x-1/2, y-1/2, z-1/2'

loop_
_atom_site_type_symbol
_atom_site_label
_atom_site_fract_x
_atom_site_fract_y
_atom_site_fract_z
_atom_site_U_iso_or_equiv
_atom_site_adp_type
_atom_site_calc_flag
_atom_site_refinement_flags
_atom_site_occupancy
_atom_site_disorder_assembly
_atom_site_disorder_group
Zn Zn1 0.748174(18) 0.574369(10) 0.82017(3) 0.03184(10) Uani d . 1 . .
O O1 0.65833(10) 0.56316(7) 0.90871(16) 0.0365(5) Uani d . 1 . .
O O2 0.66892(11) 0.49777(6) 0.82720(15) 0.0346(4) Uani d . 1 . .
O O3 0.84206(11) 0.54729(7) 0.85243(16) 0.0379(5) Uani d . 1 . .
O O4 0.80801(10) 0.52970(7) 1.03599(16) 0.0396(5) Uani d . 1 . .
O O5 0.75628(10) 0.63783(6) 0.79740(15) 0.0330(4) Uani d . 1 . .
O O6 0.78004(10) 0.63646(6) 0.98921(16) 0.0346(4) Uani d . 1 . .
N N1 0.73121(13) 0.55959(8) 0.6450(2) 0.0358(6) Uani d . 1 . .
H H1A 0.7200 0.5310 0.6400 0.043 Uiso calc R 1 . .
C C1 0.63617(15) 0.52421(10) 0.8892(2) 0.0358(7) Uani d . 1 . .
C C2 0.56500(15) 0.51227(9) 0.9466(2) 0.0343(6) Uani d . 1 . .
C C3 0.52584(15) 0.54188(9) 1.0140(2) 0.0349(6) Uani d . 1 . .
H H3 0.5431 0.5699 1.0241 0.042 Uiso calc R 1 . .
C C4 0.53859(14) 0.47065(9) 0.9343(2) 0.0338(6) Uani d . 1 . .
H H4 0.5648 0.4507 0.8902 0.041 Uiso calc R 1 . .
C C5 0.85371(15) 0.53206(9) 0.9570(2) 0.0303(6) Uani d . 1 . .
C C6 0.92994(15) 0.51533(9) 0.9779(2) 0.0348(6) Uani d . 1 . .
C C7 0.97830(16) 0.50915(9) 0.8842(2) 0.0347(6) Uani d . 1 . .
H H7 0.9637 0.5152 0.8076 0.042 Uiso calc R 1 . .
C C8 0.95059(16) 0.50634(9) 1.0942(2) 0.0375(7) Uani d . 1 . .
H H8 0.9182 0.5105 1.1561 0.045 Uiso calc R 1 . .
C C9 0.76932(16) 0.65657(10) 0.8979(3) 0.0390(7) Uani d . 1 . .
C C10 0.76968(16) 0.70493(10) 0.8943(3) 0.0388(7) Uani d . 1 . .
C C11 0.77888(16) 0.72718(9) 0.9980(2) 0.0368(7) Uani d . 1 . .
H H11 0.7851 0.7121 1.0683 0.044 Uiso calc R 1 . .
C C12 0.75900(15) 0.72744(10) 0.7922(3) 0.0399(7) Uani d . 1 . .
H H12 0.7517 0.7125 0.7220 0.048 Uiso calc R 1 . .
C C13 0.79857(15) 0.56728(10) 0.5745(2) 0.0361(7) Uani d . 1 . .
H H13A 0.7985 0.5488 0.5065 0.054 Uiso calc R 1 . .
H H13B 0.8404 0.5610 0.6220 0.054 Uiso calc R 1 . .
H H13C 0.8001 0.5970 0.5497 0.054 Uiso calc R 1 . .
C C14 0.66929(16) 0.58483(10) 0.5948(3) 0.0384(7) Uani d . 1 . .
H H14A 0.6832 0.6146 0.5867 0.058 Uiso calc R 1 . .
H H14B 0.6282 0.5828 0.6466 0.058 Uiso calc R 1 . .
H H14C 0.6566 0.5733 0.5190 0.058 Uiso calc R 1 . .
N N2 0.71822(14) 0.58391(7) 0.1646(2) 0.0354(6) Uani d . 1 . .
H H2A 0.7433 0.5721 0.1039 0.043 Uiso d R 1 . .
H H2B 0.6898 0.6051 0.1400 0.043 Uiso d R 1 . .
C C15 0.76977(15) 0.60535(9) 0.2428(3) 0.0367(7) Uani d . 1 . .
H H15A 0.7630 0.5950 0.3219 0.055 Uiso calc R 1 . .
H H15B 0.7618 0.6360 0.2405 0.055 Uiso calc R 1 . .
H H15C 0.8184 0.5991 0.2175 0.055 Uiso calc R 1 . .
C C16 0.67670(15) 0.54833(9) 0.2260(3) 0.0368(7) Uani d . 1 . .
H H16A 0.7052 0.5371 0.2899 0.055 Uiso calc R 1 . .
H H16B 0.6666 0.5255 0.1709 0.055 Uiso calc R 1 . .
H H16C 0.6319 0.5597 0.2561 0.055 Uiso calc R 1 . .
N N3 0.99518(13) 0.65769(8) 0.7182(2) 0.0429(6) Uani d . 1 . .
O O7 0.94026(11) 0.70680(7) 0.62427(17) 0.0433(5) Uani d . 1 . .
C C17 1.07238(16) 0.66164(10) 0.6734(3) 0.0437(7) Uani d . 1 . .
H H17A 1.0783 0.6889 0.6338 0.066 Uiso calc R 1 . .
H H17B 1.0823 0.6385 0.6194 0.066 Uiso calc R 1 . .
H H17C 1.1055 0.6601 0.7387 0.066 Uiso calc R 1 . .
C C18 0.97423(16) 0.61309(10) 0.7612(3) 0.0399(7) Uani d . 1 . .
H H18A 0.9970 0.6076 0.8359 0.060 Uiso calc R 1 . .
H H18B 0.9899 0.5918 0.7051 0.060 Uiso calc R 1 . .
H H18C 0.9225 0.6115 0.7700 0.060 Uiso calc R 1 . .
C C19 0.94719(16) 0.69498(10) 0.7315(3) 0.0422(8) Uani d . 1 . .
H H19 0.9272 0.7069 0.7995 0.051 Uiso calc R 1 . .
O O8 0.9438(3) 0.67157(17) -0.0031(4) 0.0440(13) Uani d P 0.40 . .
H H8X 0.9746 0.6689 -0.0584 0.053 Uiso d PR 0.40 . .
H H8Y 0.9637 0.6652 0.0622 0.053 Uiso d PR 0.40 . .
O O9 0.8541(3) 0.71662(18) 0.2652(5) 0.0474(13) Uani d P 0.40 . .
H H9X 0.8835 0.7354 0.2384 0.057 Uiso d PR 0.40 . .
H H9Y 0.8109 0.7258 0.2577 0.057 Uiso d PR 0.40 . .
O O10 0.8853(4) 0.6581(2) 0.4696(6) 0.0503(18) Uani d P 0.30 . .
H H10X 0.9200 0.6760 0.4780 0.060 Uiso d PR 0.30 . .
H H10Y 0.8986 0.6333 0.4938 0.060 Uiso d PR 0.30 . .
O O11 0.9212(4) 0.6362(2) 0.3470(6) 0.0475(18) Uani d P 0.30 . .
H H11X 0.9660 0.6296 0.3475 0.057 Uiso d PR 0.30 . .
H H11Y 0.9033 0.6426 0.2802 0.057 Uiso d PR 0.30 . .
O O12 0.5802(4) 0.6679(2) 0.4913(6) 0.0494(18) Uani d P 0.30 . .
H H12X 0.5468 0.6616 0.4425 0.059 Uiso d PR 0.30 . .
H H12Y 0.5761 0.6937 0.5166 0.059 Uiso d PR 0.30 . .
O O13 0.6421(4) 0.7102(2) 0.3095(6) 0.0480(18) Uani d P 0.30 . .
H H13E 0.6165 0.7006 0.2528 0.072 Uiso d PR 0.30 . .
H H13F 0.6247 0.7342 0.3331 0.072 Uiso d PR 0.30 . .
O O14 0.5498(4) 0.7708(2) 0.2396(6) 0.0467(17) Uani d P 0.30 . .
H H14E 0.5208 0.7614 0.1873 0.056 Uiso d PR 0.30 . .
H H14F 0.5316 0.7931 0.2722 0.056 Uiso d PR 0.30 . .
O O15 0.5532(4) 0.6179(2) 0.2001(6) 0.0437(17) Uani d P 0.30 . .
H H15X 0.5213 0.6289 0.2452 0.052 Uiso d PR 0.30 . .
H H15Y 0.5933 0.6311 0.2089 0.052 Uiso d PR 0.30 . .
O O16 0.7248(3) 0.67473(17) 0.5303(5) 0.0454(13) Uani d P 0.40 . .
H H16X 0.6995 0.6740 0.4677 0.055 Uiso d PR 0.40 . .
H H16Y 0.7597 0.6925 0.5220 0.055 Uiso d PR 0.40 . .

loop_
_atom_site_aniso_label
_atom_site_aniso_U_11
_atom_site_aniso_U_22
_atom_site_aniso_U_33
_atom_site_aniso_U_12
_atom_site_aniso_U_13
_atom_site_aniso_U_23
Zn1 0.03285(19) 0.02973(17) 0.03293(17) 0.00038(15) -0.00052(13) -0.00070(13)
O1 0.0329(11) 0.0421(12) 0.0345(10) -0.0038(9) -0.0018(8) 0.0003(9)
O2 0.0368(11) 0.0372(11) 0.0297(9) -0.0015(9) -0.0077(8) 0.0008(8)
O3 0.0346(11) 0.0463(12) 0.0327(10) 0.0112(10) -0.0048(8) -0.0049(9)
O4 0.0354(12) 0.0464(13) 0.0370(10) 0.0076(9) -0.0040(9) -0.0066(9)
O5 0.0330(11) 0.0335(10) 0.0326(10) -0.0033(9) -0.0025(8) -0.0010(8)
O6 0.0371(11) 0.0300(10) 0.0367(10) -0.0031(9) -0.0023(8) -0.0054(8)
N1 0.0339(14) 0.0394(14) 0.0340(12) 0.0024(10) -0.0009(9) 0.0002(11)
C1 0.0351(17) 0.0433(18) 0.0291(14) -0.0044(13) 0.0054(12) -0.0048(13)
C2 0.0320(16) 0.0354(16) 0.0356(14) -0.0002(13) 0.0018(12) 0.0039(12)
C3 0.0307(16) 0.0355(16) 0.0386(14) 0.0028(13) -0.0045(12) -0.0043(12)
C4 0.0273(16) 0.0383(16) 0.0357(14) -0.0078(12) -0.0012(11) -0.0057(12)
C5 0.0290(16) 0.0275(14) 0.0342(15) -0.0017(11) -0.0044(12) -0.0034(12)
C6 0.0333(16) 0.0373(16) 0.0339(14) -0.0013(13) 0.0062(12) 0.0002(12)
C7 0.0338(16) 0.0372(16) 0.0330(14) 0.0048(13) 0.0015(12) -0.0067(12)
C8 0.0285(15) 0.0458(18) 0.0381(14) 0.0021(13) -0.0027(12) -0.0015(13)
C9 0.0422(18) 0.0308(16) 0.0440(16) 0.0016(13) 0.0018(13) -0.0051(14)
C10 0.0435(18) 0.0312(15) 0.0418(15) 0.0020(13) -0.0039(13) 0.0024(13)
C11 0.0390(16) 0.0367(15) 0.0347(15) 0.0005(13) 0.0066(12) 0.0017(12)
C12 0.0430(18) 0.0376(16) 0.0393(16) 0.0082(14) 0.0040(13) 0.0076(12)
C13 0.0384(17) 0.0369(17) 0.0331(14) -0.0002(13) -0.0042(12) -0.0084(12)
C14 0.0385(17) 0.0413(18) 0.0356(15) 0.0044(13) 0.0035(13) -0.0107(12)
N2 0.0398(14) 0.0327(14) 0.0337(12) -0.0028(11) 0.0066(10) 0.0004(10)
C15 0.0370(17) 0.0334(15) 0.0397(15) -0.0177(13) 0.0012(12) -0.0102(12)
C16 0.0316(16) 0.0323(16) 0.0465(16) -0.0011(12) 0.0123(13) 0.0159(12)
N3 0.0420(16) 0.0411(15) 0.0455(14) 0.0119(12) 0.0147(12) 0.0146(11)
O7 0.0435(13) 0.0435(12) 0.0428(11) 0.0153(10) 0.0121(9) 0.0114(9)
C17 0.0383(18) 0.0393(18) 0.0534(18) -0.0045(14) -0.0091(14) -0.0137(15)
C18 0.0336(16) 0.0411(17) 0.0451(16) -0.0150(13) -0.0167(13) 0.0163(14)
C19 0.0383(18) 0.0489(19) 0.0393(16) 0.0136(15) 0.0184(13) 0.0106(14)
O8 0.053(3) 0.046(3) 0.033(2) 0.006(3) 0.016(2) 0.013(2)
O9 0.036(3) 0.059(4) 0.047(3) -0.001(3) -0.004(2) -0.004(3)
O10 0.050(5) 0.050(5) 0.050(4) -0.001(4) -0.019(4) 0.007(3)
O11 0.048(4) 0.054(5) 0.040(4) 0.017(4) -0.014(3) -0.011(3)
O12 0.050(5) 0.054(5) 0.044(4) -0.002(4) -0.002(3) -0.003(3)
O13 0.054(5) 0.039(4) 0.051(4) -0.002(3) -0.003(3) -0.011(3)
O14 0.041(4) 0.055(4) 0.044(4) -0.001(3) 0.005(3) 0.017(3)
O15 0.038(4) 0.042(4) 0.051(4) 0.020(3) 0.006(3) 0.017(3)
O16 0.047(3) 0.047(3) 0.042(3) 0.022(3) 0.003(2) 0.010(2)

loop_
_atom_type_symbol
_atom_type_description
_atom_type_scat_dispersion_real
_atom_type_scat_dispersion_imag
_atom_type_scat_source
C C 0.0033 0.0016 'International Tables Vol C Tables 4.2.6.8 and 6.1.1.4'
H H 0.0000 0.0000 'International Tables Vol C Tables 4.2.6.8 and 6.1.1.4'
N N 0.0061 0.0033 'International Tables Vol C Tables 4.2.6.8 and 6.1.1.4'
O O 0.0106 0.0060 'International Tables Vol C Tables 4.2.6.8 and 6.1.1.4'
Zn Zn 0.2839 1.4301 'International Tables Vol C Tables 4.2.6.8 and 6.1.1.4'

loop_
_geom_angle_atom_site_label_1
_geom_angle_atom_site_label_2
_geom_angle_atom_site_label_3
_geom_angle_site_symmetry_1
_geom_angle_site_symmetry_3
_geom_angle
_geom_angle_publ_flag
O3 Zn1 O1 . . 124.97(9) ?
O3 Zn1 O5 . . 112.39(8) ?
O1 Zn1 O5 . . 107.69(8) ?
O3 Zn1 N1 . . 102.68(9) ?
O1 Zn1 N1 . . 109.00(9) ?
O5 Zn1 N1 . . 96.02(9) ?
C1 O1 Zn1 . . 110.06(17) ?
C5 O3 Zn1 . . 118.27(18) ?
C9 O5 Zn1 . . 109.86(18) ?
C14 N1 C13 . . 110.3(2) ?
C14 N1 Zn1 . . 111.51(17) ?
C13 N1 Zn1 . . 110.75(17) ?
C14 N1 H1A . . 108.1 ?
C13 N1 H1A . . 108.1 ?
Zn1 N1 H1A . . 108.1 ?
O2 C1 O1 . . 124.1(3) ?
O2 C1 C2 . . 120.5(3) ?
O1 C1 C2 . . 115.4(2) ?
C4 C2 C3 . . 119.0(3) ?
C4 C2 C1 . . 119.3(3) ?
C3 C2 C1 . . 121.7(3) ?
C4 C3 C2 5_667 . 119.6(3) ?
C4 C3 H3 5_667 . 120.2 ?
C2 C3 H3 . . 120.2 ?
C3 C4 C2 5_667 . 121.4(3) ?
C3 C4 H4 5_667 . 119.3 ?
C2 C4 H4 . . 119.3 ?
O4 C5 O3 . . 125.1(3) ?
O4 C5 C6 . . 120.0(2) ?
O3 C5 C6 . . 114.9(2) ?
C7 C6 C8 . . 121.0(3) ?
C7 C6 C5 . . 121.2(2) ?
C8 C6 C5 . . 117.8(2) ?
C6 C7 C8 . 5_767 120.3(3) ?
C6 C7 H7 . . 119.9 ?
C8 C7 H7 5_767 . 119.9 ?
C6 C8 C7 . 5_767 118.7(3) ?
C6 C8 H8 . . 120.6 ?
C7 C8 H8 5_767 . 120.6 ?
O6 C9 O5 . . 123.1(3) ?
O6 C9 C10 . . 122.0(3) ?
O5 C9 C10 . . 115.0(3) ?
C12 C10 C11 . . 119.3(3) ?
C12 C10 C9 . . 122.1(3) ?
C11 C10 C9 . . 118.6(3) ?
C10 C11 C11 . 7_575 120.06(17) ?
C10 C11 H11 . . 120.0 ?
C11 C11 H11 7_575 . 120.0 ?
C10 C12 C12 . 7_575 120.63(19) ?
C10 C12 H12 . . 119.7 ?
C12 C12 H12 7_575 . 119.7 ?
N1 C13 H13A . . 109.5 ?
N1 C13 H13B . . 109.5 ?
H13A C13 H13B . . 109.5 ?
N1 C13 H13C . . 109.5 ?
H13A C13 H13C . . 109.5 ?
H13B C13 H13C . . 109.5 ?
N1 C14 H14A . . 109.5 ?
N1 C14 H14B . . 109.5 ?
H14A C14 H14B . . 109.5 ?
N1 C14 H14C . . 109.5 ?
H14A C14 H14C . . 109.5 ?
H14B C14 H14C . . 109.5 ?
C15 N2 C16 . . 112.4(2) ?
C15 N2 H2A . . 108.3 ?
C16 N2 H2A . . 108.4 ?
C15 N2 H2B . . 104.0 ?
C16 N2 H2B . . 112.7 ?
H2A N2 H2B . . 111.0 ?
N2 C15 H15A . . 109.5 ?
N2 C15 H15B . . 109.5 ?
H15A C15 H15B . . 109.5 ?
N2 C15 H15C . . 109.5 ?
H15A C15 H15C . . 109.5 ?
H15B C15 H15C . . 109.5 ?
N2 C16 H16A . . 109.5 ?
N2 C16 H16B . . 109.5 ?
H16A C16 H16B . . 109.5 ?
N2 C16 H16C . . 109.5 ?
H16A C16 H16C . . 109.5 ?
H16B C16 H16C . . 109.5 ?
C19 N3 C18 . . 122.1(2) ?
C19 N3 C17 . . 122.6(2) ?
C18 N3 C17 . . 114.9(2) ?
N3 C17 H17A . . 109.5 ?
N3 C17 H17B . . 109.5 ?
H17A C17 H17B . . 109.5 ?
N3 C17 H17C . . 109.5 ?
H17A C17 H17C . . 109.5 ?
H17B C17 H17C . . 109.5 ?
N3 C18 H18A . . 109.5 ?
N3 C18 H18B . . 109.5 ?
H18A C18 H18B . . 109.5 ?
N3 C18 H18C . . 109.5 ?
H18A C18 H18C . . 109.5 ?
H18B C18 H18C . . 109.5 ?
O7 C19 N3 . . 100.8(2) ?
O7 C19 H19 . . 129.6 ?
N3 C19 H19 . . 129.6 ?
H8X O8 H8Y . . 109.5 ?
H9X O9 H9Y . . 109.5 ?
O11 O10 H10X . . 93.4 ?
O11 O10 H10Y . . 78.0 ?
H10X O10 H10Y . . 109.5 ?
O10 O11 H11X . . 118.2 ?
O10 O11 H11Y . . 119.4 ?
H11X O11 H11Y . . 116.1 ?
H12X O12 H12Y . . 111.8 ?
H13E O13 H13F . . 109.5 ?
O14 O14 H14E 7_575 . 70.0 ?
O14 O14 H14F 7_575 . 144.0 ?
H14E O14 H14F . . 109.5 ?
H15X O15 H15Y . . 109.8 ?
H16X O16 H16Y . . 109.8 ?

loop_
_geom_bond_atom_site_label_1
_geom_bond_atom_site_label_2
_geom_bond_site_symmetry_2
_geom_bond_distance
_geom_bond_publ_flag
Zn1 O3 . 1.956(2) ?
Zn1 O1 . 1.967(2) ?
Zn1 O5 . 1.984(2) ?
Zn1 N1 . 2.063(2) ?
O1 C1 . 1.290(4) ?
O2 C1 . 1.236(3) ?
O3 C5 . 1.295(3) ?
O4 C5 . 1.231(3) ?
O5 C9 . 1.301(3) ?
O6 C9 . 1.224(3) ?
N1 C14 . 1.494(4) ?
N1 C13 . 1.495(4) ?
N1 H1A . 0.9100 ?
C1 C2 . 1.510(4) ?
C2 C4 . 1.382(4) ?
C2 C3 . 1.394(4) ?
C3 C4 5_667 1.379(4) ?
C3 H3 . 0.9300 ?
C4 C3 5_667 1.379(4) ?
C4 H4 . 0.9300 ?
C5 C6 . 1.515(4) ?
C6 C7 . 1.400(4) ?
C6 C8 . 1.402(4) ?
C7 C8 5_767 1.416(4) ?
C7 H7 . 0.9300 ?
C8 C7 5_767 1.416(4) ?
C8 H8 . 0.9300 ?
C9 C10 . 1.495(4) ?
C10 C12 . 1.366(4) ?
C10 C11 . 1.373(4) ?
C11 C11 7_575 1.411(6) ?
C11 H11 . 0.9300 ?
C12 C12 7_575 1.394(6) ?
C12 H12 . 0.9300 ?
C13 H13A . 0.9600 ?
C13 H13B . 0.9600 ?
C13 H13C . 0.9600 ?
C14 H14A . 0.9600 ?
C14 H14B . 0.9600 ?
C14 H14C . 0.9600 ?
N2 C15 . 1.459(3) ?
N2 C16 . 1.509(3) ?
N2 H2A . 0.9063 ?
N2 H2B . 0.8851 ?
C15 H15A . 0.9600 ?
C15 H15B . 0.9600 ?
C15 H15C . 0.9600 ?
C16 H16A . 0.9600 ?
C16 H16B . 0.9600 ?
C16 H16C . 0.9600 ?
N3 C19 . 1.460(4) ?
N3 C18 . 1.512(4) ?
N3 C17 . 1.515(4) ?
O7 C19 . 1.277(3) ?
C17 H17A . 0.9600 ?
C17 H17B . 0.9600 ?
C17 H17C . 0.9600 ?
C18 H18A . 0.9600 ?
C18 H18B . 0.9600 ?
C18 H18C . 0.9600 ?
C19 H19 . 0.9300 ?
O8 H8X . 0.8500 ?
O8 H8Y . 0.8501 ?
O9 H9X . 0.8500 ?
O9 H9Y . 0.8499 ?
O10 O11 . 1.682(9) ?
O10 H10X . 0.8500 ?
O10 H10Y . 0.8501 ?
O11 H11X . 0.8501 ?
O11 H11Y . 0.8501 ?
O12 H12X . 0.8500 ?
O12 H12Y . 0.8499 ?
O13 H13E . 0.8499 ?
O13 H13F . 0.8501 ?
O14 O14 7_575 1.287(14) ?
O14 H14E . 0.8501 ?
O14 H14F . 0.8501 ?
O15 H15X . 0.8499 ?
O15 H15Y . 0.8500 ?
O16 H16X . 0.8500 ?
O16 H16Y . 0.8499 ?

loop_
_geom_hbond_atom_site_label_D
_geom_hbond_atom_site_label_H
_geom_hbond_atom_site_label_A
_geom_hbond_site_symmetry_A
_geom_hbond_distance_DH
_geom_hbond_distance_HA
_geom_hbond_distance_DA
_geom_hbond_angle_DHA
N1 H1A O4 2_664 0.91 2.27 3.109(3) 152.3
N1 H1A O2 . 0.91 2.54 3.040(3) 115.1
N2 H2A O4 1_554 0.91 1.93 2.770(3) 152.9
N2 H2B O15 . 0.89 2.64 3.241(7) 126.5
O8 H8X O12 6_656 0.85 2.09 2.519(9) 110.7
O8 H8X N3 1_554 0.85 2.59 3.329(5) 146.5
O9 H9X O9 7_575 0.85 1.61 2.063(11) 110.2
O10 H10X O7 . 0.85 1.95 2.524(7) 123.9
O11 H11Y O9 . 0.85 2.47 2.927(9) 114.8
O11 H11X O15 6_656 0.85 1.73 2.552(10) 161.4
O12 H12X O8 6_556 0.85 2.04 2.519(9) 114.7
O13 H13F O13 7_575 0.85 1.77 2.460(14) 136.9
O13 H13F O14 . 0.85 2.08 2.650(10) 124.4
O15 H15X O11 6_556 0.85 2.13 2.552(10) 110.1
O16 H16X O12 . 0.85 2.22 2.709(9) 116.4
O16 H16X O13 . 0.85 2.37 3.131(9) 150.2
O16 H16Y O10 . 0.85 2.62 3.079(9) 115.5

loop_
_geom_torsion_atom_site_label_1
_geom_torsion_atom_site_label_2
_geom_torsion_atom_site_label_3
_geom_torsion_atom_site_label_4
_geom_torsion_site_symmetry_1
_geom_torsion_site_symmetry_2
_geom_torsion_site_symmetry_3
_geom_torsion_site_symmetry_4
_geom_torsion
_geom_torsion_publ_flag
O3 Zn1 O1 C1 . . . . -68.3(2) ?
O5 Zn1 O1 C1 . . . . 156.34(17) ?
N1 Zn1 O1 C1 . . . . 53.3(2) ?
O1 Zn1 O3 C5 . . . . -23.0(2) ?
O5 Zn1 O3 C5 . . . . 110.6(2) ?
N1 Zn1 O3 C5 . . . . -147.4(2) ?
O3 Zn1 O5 C9 . . . . -72.17(19) ?
O1 Zn1 O5 C9 . . . . 69.27(19) ?
N1 Zn1 O5 C9 . . . . -178.56(18) ?
O3 Zn1 N1 C14 . . . . -168.38(18) ?
O1 Zn1 N1 C14 . . . . 57.3(2) ?
O5 Zn1 N1 C14 . . . . -53.78(19) ?
O3 Zn1 N1 C13 . . . . -45.2(2) ?
O1 Zn1 N1 C13 . . . . -179.48(17) ?
O5 Zn1 N1 C13 . . . . 69.45(19) ?
Zn1 O1 C1 O2 . . . . 2.5(3) ?
Zn1 O1 C1 C2 . . . . -176.58(18) ?
O2 C1 C2 C4 . . . . 3.4(4) ?
O1 C1 C2 C4 . . . . -177.5(2) ?
O2 C1 C2 C3 . . . . -178.0(3) ?
O1 C1 C2 C3 . . . . 1.1(4) ?
C4 C2 C3 C4 . . . 5_667 -0.8(4) ?
C1 C2 C3 C4 . . . 5_667 -179.4(2) ?
C3 C2 C4 C3 . . . 5_667 0.8(4) ?
C1 C2 C4 C3 . . . 5_667 179.4(2) ?
Zn1 O3 C5 O4 . . . . 6.8(4) ?
Zn1 O3 C5 C6 . . . . -174.73(17) ?
O4 C5 C6 C7 . . . . 166.5(3) ?
O3 C5 C6 C7 . . . . -12.1(4) ?
O4 C5 C6 C8 . . . . -13.7(4) ?
O3 C5 C6 C8 . . . . 167.7(2) ?
C8 C6 C7 C8 . . . 5_767 -0.1(5) ?
C5 C6 C7 C8 . . . 5_767 179.7(3) ?
C7 C6 C8 C7 . . . 5_767 0.1(5) ?
C5 C6 C8 C7 . . . 5_767 -179.7(3) ?
Zn1 O5 C9 O6 . . . . 5.0(4) ?
Zn1 O5 C9 C10 . . . . -174.5(2) ?
O6 C9 C10 C12 . . . . 178.8(3) ?
O5 C9 C10 C12 . . . . -1.7(4) ?
O6 C9 C10 C11 . . . . -3.2(5) ?
O5 C9 C10 C11 . . . . 176.3(3) ?
C12 C10 C11 C11 . . . 7_575 -1.4(3) ?
C9 C10 C11 C11 . . . 7_575 -179.46(18) ?
C11 C10 C12 C12 . . . 7_575 1.4(4) ?
C9 C10 C12 C12 . . . 7_575 179.40(19) ?
C18 N3 C19 O7 . . . . -122.2(3) ?
C17 N3 C19 O7 . . . . 65.0(3) ?
